data_1552664
loop_
_publ_author_name
'Ariantari, Ni P.'
'Ancheeva, Elena'
'Wang, Chenyin'
'M\'andi, Attila'
'Knedel, Tim-O'
'Kurt\'an, Tibor'
'Chaidir, Chaidir'
'M\"uller, Werner E G'
'Kassack, Matthias U.'
'Janiak, Christoph'
'Daletos, Georgios'
'Proksch, Peter'

_publ_section_title
;
 Indole Diterpenoids from an Endophytic Penicillium sp.
;
_journal_issue 6
_journal_name_full 'Journal of natural products'
_journal_page_first 1412
_journal_page_last 1423
_journal_paper_doi 10.1021/acs.jnatprod.8b00723
_journal_volume 82
_journal_year 2019
_chemical_absolute_configuration ad
_chemical_formula_moiety 'C27 H27 N O3'
_chemical_formula_sum 'C27 H27 N O3'
_chemical_formula_weight 413.49
_space_group_crystal_system monoclinic
_space_group_IT_number 4
_space_group_name_Hall 'P 2yb'
_space_group_name_H-M_alt 'P 1 21 1'
_atom_sites_solution_hydrogens mixed
_atom_sites_solution_primary direct
_atom_sites_solution_secondary difmap
_audit_creation_method SHELXL-2016/6
_cell_angle_alpha 90
_cell_angle_beta 94.4960(10)
_cell_angle_gamma 90
_cell_formula_units_Z 4
_cell_length_a 11.8611(5)
_cell_length_b 7.1874(3)
_cell_length_c 24.2244(10)
_cell_measurement_reflns_used 9907
_cell_measurement_temperature 140(2)
_cell_measurement_theta_max 65.7165
_cell_measurement_theta_min 3.6605
_cell_volume 2058.79(15)
_computing_cell_refinement 'SAINT (Bruker, 2015)'
_computing_data_collection 'APEX2 (Bruker, 2014)'
_computing_data_reduction 'SAINT (Bruker, 2015)'
_computing_molecular_graphics 'DIAMOND 4.2.2 (Crystal Impact, 2016)'
_computing_publication_material 'SHELXL-97 (Sheldrick, 2015)'
_computing_structure_refinement 'SHELXL-2016/6 (Sheldrick, 2016)'
_computing_structure_solution 'SHELXT 2014/5 (Sheldrick, 2014)'
_diffrn_ambient_temperature 140(2)
_diffrn_measured_fraction_theta_full 0.994
_diffrn_measured_fraction_theta_max 0.994
_diffrn_measurement_device_type 'Bruker Kappa APEX-II CCD area detector'
_diffrn_measurement_method '\w scans, \f scans'
_diffrn_radiation_monochromator 'multilayer mirror'
_diffrn_radiation_source 'microfocus sealed tube'
_diffrn_radiation_type CuK\a
_diffrn_radiation_wavelength 1.54178
_diffrn_reflns_av_R_equivalents 0.0249
_diffrn_reflns_av_unetI/netI 0.0222
_diffrn_reflns_Laue_measured_fraction_full 0.994
_diffrn_reflns_Laue_measured_fraction_max 0.994
_diffrn_reflns_limit_h_max 13
_diffrn_reflns_limit_h_min -13
_diffrn_reflns_limit_k_max 8
_diffrn_reflns_limit_k_min -8
_diffrn_reflns_limit_l_max 28
_diffrn_reflns_limit_l_min -28
_diffrn_reflns_number 26702
_diffrn_reflns_point_group_measured_fraction_full 0.988
_diffrn_reflns_point_group_measured_fraction_max 0.988
_diffrn_reflns_theta_full 65.649
_diffrn_reflns_theta_max 65.649
_diffrn_reflns_theta_min 1.829
_exptl_absorpt_coefficient_mu 0.686
_exptl_absorpt_correction_T_max 0.8642
_exptl_absorpt_correction_T_min 0.7720
_exptl_absorpt_correction_type multi-scan
_exptl_absorpt_process_details '(<i>SADABS</i>; Sheldrick, 1996)'
_exptl_crystal_colour colourless
_exptl_crystal_density_diffrn 1.334
_exptl_crystal_density_method 'not measured'
_exptl_crystal_description block
_exptl_crystal_F_000 880
_exptl_crystal_size_max 0.300
_exptl_crystal_size_mid 0.300
_exptl_crystal_size_min 0.300
_refine_diff_density_max 0.170
_refine_diff_density_min -0.143
_refine_diff_density_rms 0.032
_refine_ls_abs_structure_details
;
 Flack x determined using 3146 quotients [(I+)-(I-)]/[(I+)+(I-)]
 (Parsons, Flack and Wagner, Acta Cryst. B69 (2013) 249-259).
;
_refine_ls_abs_structure_Flack -0.01(7)
_refine_ls_extinction_coef 0.0030(3)
_refine_ls_extinction_expression Fc^*^=kFc[1+0.001xFc^2^\l^3^/sin(2\q)]^-1/4^
_refine_ls_extinction_method 'SHELXL-2016/6 (Sheldrick 2016)'
_refine_ls_goodness_of_fit_ref 1.028
_refine_ls_hydrogen_treatment mixed
_refine_ls_matrix_type full
_refine_ls_number_parameters 572
_refine_ls_number_reflns 7034
_refine_ls_number_restraints 1
_refine_ls_restrained_S_all 1.028
_refine_ls_R_factor_all 0.0276
_refine_ls_R_factor_gt 0.0275
_refine_ls_shift/su_max 0.000
_refine_ls_shift/su_mean 0.000
_refine_ls_structure_factor_coef Fsqd
_refine_ls_weighting_details 'w=1/[\s^2^(Fo^2^)+(0.0483P)^2^+0.3328P] where P=(Fo^2^+2Fc^2^)/3'
_refine_ls_weighting_scheme calc
_refine_ls_wR_factor_gt 0.0752
_refine_ls_wR_factor_ref 0.0753
_reflns_Friedel_coverage 0.828
_reflns_Friedel_fraction_full 0.981
_reflns_Friedel_fraction_max 0.981
_reflns_number_gt 6992
_reflns_number_total 7034
_reflns_threshold_expression 'I > 2\s(I)'
_cod_data_source_file np8b00723_si_002.cif
_cod_data_source_block cu_TOK_Proksch_AA102_2_0m_a
_cod_original_sg_symbol_H-M 'P 21'
_cod_database_code 1552664
_shelx_shelxl_version_number 2016/6
_shelx_space_group_comment
;
The symmetry employed for this shelxl refinement is uniquely defined
by the following loop, which should always be used as a source of
symmetry information in preference to the above space-group names.
They are only intended as comments.
;
_shelx_estimated_absorpt_t_min 0.821
_shelx_estimated_absorpt_t_max 0.821

loop_
_space_group_symop_operation_xyz
'x, y, z'
'-x, y+1/2, -z'

loop_
_atom_site_label
_atom_site_type_symbol
_atom_site_fract_x
_atom_site_fract_y
_atom_site_fract_z
_atom_site_U_iso_or_equiv
_atom_site_adp_type
_atom_site_occupancy
_atom_site_site_symmetry_order
_atom_site_calc_flag
_atom_site_refinement_flags_posn
_atom_site_refinement_flags_adp
O1 O 0.01172(10) 0.52536(18) 0.84088(5) 0.0212(3) Uani 1 1 d . .
O2 O 0.05671(10) 0.28180(18) 0.89714(5) 0.0235(3) Uani 1 1 d . .
O3 O 0.14205(11) 0.5885(2) 1.00498(5) 0.0293(3) Uani 1 1 d . .
N1 N 0.36876(13) 0.4473(2) 0.57614(6) 0.0243(3) Uani 1 1 d . .
H1 H 0.305(2) 0.447(4) 0.5551(9) 0.037 Uiso 1 1 d . U
C2 C 0.38243(14) 0.4808(3) 0.63254(7) 0.0205(4) Uani 1 1 d . .
C3 C 0.30175(14) 0.4841(3) 0.67120(7) 0.0206(4) Uani 1 1 d . .
H3 H 0.223634 0.474706 0.659469 0.025 Uiso 1 1 calc R U
C4 C 0.33648(14) 0.5016(2) 0.72747(7) 0.0180(4) Uani 1 1 d . .
C5 C 0.24540(14) 0.5062(3) 0.76923(7) 0.0179(4) Uani 1 1 d . .
C6 C 0.14953(14) 0.3625(3) 0.75297(7) 0.0217(4) Uani 1 1 d . .
H6A H 0.086741 0.428490 0.731912 0.026 Uiso 1 1 calc R U
H6B H 0.179312 0.268786 0.727931 0.026 Uiso 1 1 calc R U
C7 C 0.10155(14) 0.2601(3) 0.80181(7) 0.0219(4) Uani 1 1 d . .
H7A H 0.024928 0.213289 0.789988 0.026 Uiso 1 1 calc R U
H7B H 0.150024 0.151331 0.811986 0.026 Uiso 1 1 calc R U
C8 C 0.09489(14) 0.3822(3) 0.85181(7) 0.0201(4) Uani 1 1 d . .
C10 C 0.02837(15) 0.4301(3) 0.93321(7) 0.0236(4) Uani 1 1 d . .
H10 H -0.018983 0.384146 0.962761 0.028 Uiso 1 1 calc R U
C11 C 0.13557(15) 0.5230(3) 0.95797(7) 0.0229(4) Uani 1 1 d . .
C12 C 0.22731(15) 0.5328(3) 0.92115(7) 0.0229(4) Uani 1 1 d . .
H12 H 0.298187 0.585331 0.933785 0.027 Uiso 1 1 calc R U
C13 C 0.21052(14) 0.4671(2) 0.86948(7) 0.0188(4) Uani 1 1 d . .
C14 C 0.29863(13) 0.4569(3) 0.82798(7) 0.0179(3) Uani 1 1 d . .
H14 H 0.321942 0.323376 0.826471 0.021 Uiso 1 1 calc R U
C15 C 0.40592(14) 0.5668(3) 0.84483(7) 0.0197(4) Uani 1 1 d . .
H15A H 0.435146 0.529938 0.882657 0.024 Uiso 1 1 calc R U
H15B H 0.387961 0.701289 0.845350 0.024 Uiso 1 1 calc R U
C16 C 0.49650(14) 0.5315(3) 0.80463(7) 0.0191(4) Uani 1 1 d . .
H16A H 0.553313 0.632448 0.808912 0.023 Uiso 1 1 calc R U
H16B H 0.535468 0.413340 0.814993 0.023 Uiso 1 1 calc R U
C17 C 0.45269(14) 0.5206(2) 0.74440(7) 0.0174(3) Uani 1 1 d . .
C18 C 0.53153(14) 0.5216(2) 0.70479(7) 0.0182(4) Uani 1 1 d . .
H18 H 0.609546 0.534923 0.716271 0.022 Uiso 1 1 calc R U
C19 C 0.49832(14) 0.5034(2) 0.64875(7) 0.0185(4) Uani 1 1 d . .
C20 C 0.55752(14) 0.4870(3) 0.59868(7) 0.0198(4) Uani 1 1 d . .
C21 C 0.67136(15) 0.4948(3) 0.58723(7) 0.0227(4) Uani 1 1 d . .
H21 H 0.728442 0.521751 0.615829 0.027 Uiso 1 1 calc R U
C22 C 0.69957(15) 0.4627(3) 0.53366(7) 0.0279(4) Uani 1 1 d . .
H22 H 0.776231 0.472202 0.525214 0.033 Uiso 1 1 calc R U
C23 C 0.61596(16) 0.4162(3) 0.49176(7) 0.0287(4) Uani 1 1 d . .
H23 H 0.637419 0.390496 0.455565 0.034 Uiso 1 1 calc R U
C24 C 0.50318(17) 0.4070(3) 0.50193(8) 0.0259(4) Uani 1 1 d . .
H24 H 0.447056 0.374046 0.473480 0.031 Uiso 1 1 calc R U
C25 C 0.47429(14) 0.4477(3) 0.55532(7) 0.0213(4) Uani 1 1 d . .
C26 C 0.19661(14) 0.7056(3) 0.76850(7) 0.0208(4) Uani 1 1 d . .
H26A H 0.137010 0.713266 0.794237 0.031 Uiso 1 1 calc R U
H26B H 0.164899 0.735931 0.731013 0.031 Uiso 1 1 calc R U
H26C H 0.256969 0.793954 0.779804 0.031 Uiso 1 1 calc R U
C27 C -0.04025(15) 0.5619(3) 0.89229(7) 0.0245(4) Uani 1 1 d . .
C28 C -0.03063(19) 0.7674(3) 0.90579(8) 0.0342(5) Uani 1 1 d . .
H28A H -0.062755 0.791537 0.941157 0.051 Uiso 1 1 calc R U
H28B H -0.072085 0.839439 0.876444 0.051 Uiso 1 1 calc R U
H28C H 0.049177 0.804177 0.908507 0.051 Uiso 1 1 calc R U
C29 C -0.16262(15) 0.4977(4) 0.88487(8) 0.0341(5) Uani 1 1 d . .
H29A H -0.199180 0.519363 0.919202 0.051 Uiso 1 1 calc R U
H29B H -0.165032 0.364672 0.876016 0.051 Uiso 1 1 calc R U
H29C H -0.202539 0.567749 0.854609 0.051 Uiso 1 1 calc R U
O1' O 0.01754(10) 0.48928(19) 0.33598(5) 0.0225(3) Uani 1 1 d . .
O2' O 0.06470(10) 0.23197(19) 0.38549(5) 0.0261(3) Uani 1 1 d . .
O3' O 0.14797(11) 0.4909(2) 0.50334(5) 0.0350(4) Uani 1 1 d . .
N1' N 0.37079(12) 0.6233(2) 0.07457(6) 0.0216(3) Uani 1 1 d . .
H1' H 0.3062(19) 0.628(4) 0.0547(9) 0.032 Uiso 1 1 d . U
C2' C 0.38481(14) 0.5764(3) 0.13030(7) 0.0189(4) Uani 1 1 d . .
C3' C 0.30568(14) 0.5579(3) 0.16919(7) 0.0197(4) Uani 1 1 d . .
H3' H 0.227188 0.565343 0.158108 0.024 Uiso 1 1 calc R U
C4' C 0.34213(14) 0.5282(2) 0.22488(7) 0.0178(4) Uani 1 1 d . .
C5' C 0.25174(14) 0.5137(3) 0.26665(7) 0.0176(4) Uani 1 1 d . .
C6' C 0.15716(14) 0.3738(3) 0.24526(7) 0.0208(4) Uani 1 1 d . .
H6C H 0.092790 0.445518 0.227623 0.025 Uiso 1 1 calc R U
H6D H 0.187042 0.294584 0.216317 0.025 Uiso 1 1 calc R U
C7' C 0.11261(14) 0.2464(3) 0.28994(7) 0.0215(4) Uani 1 1 d . .
H7C H 0.037435 0.197266 0.276504 0.026 Uiso 1 1 calc R U
H7D H 0.164502 0.139361 0.296455 0.026 Uiso 1 1 calc R U
C8' C 0.10293(14) 0.3484(3) 0.34352(7) 0.0202(4) Uani 1 1 d . .
C10' C 0.03457(15) 0.3673(3) 0.42553(7) 0.0275(4) Uani 1 1 d . .
H10' H -0.013979 0.311017 0.453047 0.033 Uiso 1 1 calc R U
C11' C 0.14120(15) 0.4518(3) 0.45396(7) 0.0254(4) Uani 1 1 d . .
C12' C 0.23212(14) 0.4849(3) 0.41762(7) 0.0221(4) Uani 1 1 d . .
H12' H 0.300816 0.541794 0.431606 0.026 Uiso 1 1 calc R U
C13' C 0.21706(14) 0.4340(2) 0.36448(7) 0.0190(4) Uani 1 1 d . .
C14' C 0.30526(13) 0.4405(3) 0.32296(6) 0.0176(3) Uani 1 1 d . .
H14' H 0.326932 0.308296 0.316449 0.021 Uiso 1 1 calc R U
C15' C 0.41434(14) 0.5409(3) 0.34247(7) 0.0197(4) Uani 1 1 d . .
H15C H 0.442326 0.494097 0.379473 0.024 Uiso 1 1 calc R U
H15D H 0.399512 0.675854 0.345634 0.024 Uiso 1 1 calc R U
C16' C 0.50390(14) 0.5085(3) 0.30144(7) 0.0183(4) Uani 1 1 d . .
H16C H 0.565118 0.601088 0.308578 0.022 Uiso 1 1 calc R U
H16D H 0.537269 0.383480 0.308087 0.022 Uiso 1 1 calc R U
C17' C 0.45901(14) 0.5223(2) 0.24134(7) 0.0173(3) Uani 1 1 d . .
C18' C 0.53671(14) 0.5304(2) 0.20126(7) 0.0183(4) Uani 1 1 d . .
H18' H 0.615171 0.520075 0.212122 0.022 Uiso 1 1 calc R U
C19' C 0.50145(14) 0.5533(2) 0.14556(7) 0.0177(4) Uani 1 1 d . .
C20' C 0.55933(14) 0.5762(3) 0.09538(7) 0.0187(4) Uani 1 1 d . .
C21' C 0.67179(15) 0.5571(3) 0.08281(7) 0.0225(4) Uani 1 1 d . .
H21' H 0.728362 0.518927 0.110419 0.027 Uiso 1 1 calc R U
C22' C 0.69938(15) 0.5948(3) 0.02934(7) 0.0259(4) Uani 1 1 d . .
H22' H 0.775158 0.579727 0.020022 0.031 Uiso 1 1 calc R U
C23' C 0.61652(16) 0.6549(3) -0.01089(7) 0.0262(4) Uani 1 1 d . .
H23' H 0.637717 0.684509 -0.046869 0.031 Uiso 1 1 calc R U
C24' C 0.50433(17) 0.6724(3) 0.00030(8) 0.0236(4) Uani 1 1 d . .
H24' H 0.448700 0.714852 -0.027167 0.028 Uiso 1 1 calc R U
C25' C 0.47583(14) 0.6254(3) 0.05331(7) 0.0202(4) Uani 1 1 d . .
C26' C 0.20182(15) 0.7100(3) 0.27381(7) 0.0209(4) Uani 1 1 d . .
H26D H 0.138611 0.702601 0.297464 0.031 Uiso 1 1 calc R U
H26E H 0.174787 0.759735 0.237492 0.031 Uiso 1 1 calc R U
H26F H 0.260386 0.792255 0.291031 0.031 Uiso 1 1 calc R U
C27' C -0.03258(15) 0.5134(3) 0.38839(7) 0.0275(4) Uani 1 1 d . .
C28' C -0.01789(19) 0.7154(4) 0.40664(9) 0.0383(5) Uani 1 1 d . .
H28D H -0.048418 0.731978 0.442752 0.057 Uiso 1 1 calc R U
H28E H -0.058466 0.796656 0.379343 0.057 Uiso 1 1 calc R U
H28F H 0.062675 0.747361 0.409561 0.057 Uiso 1 1 calc R U
C29' C -0.15653(16) 0.4597(4) 0.38012(8) 0.0407(6) Uani 1 1 d . .
H29D H -0.193339 0.484527 0.414198 0.061 Uiso 1 1 calc R U
H29E H -0.162835 0.326948 0.371135 0.061 Uiso 1 1 calc R U
H29F H -0.193419 0.532822 0.349705 0.061 Uiso 1 1 calc R U

loop_
_atom_site_aniso_label
_atom_site_aniso_U_11
_atom_site_aniso_U_22
_atom_site_aniso_U_33
_atom_site_aniso_U_23
_atom_site_aniso_U_13
_atom_site_aniso_U_12
O1 0.0185(6) 0.0286(7) 0.0169(6) 0.0004(5) 0.0030(5) 0.0021(5)
O2 0.0239(6) 0.0255(7) 0.0217(6) 0.0025(5) 0.0052(5) -0.0038(5)
O3 0.0288(7) 0.0435(9) 0.0157(6) -0.0022(6) 0.0017(5) 0.0004(6)
N1 0.0205(7) 0.0356(9) 0.0169(7) 0.0008(7) 0.0008(6) -0.0001(7)
C2 0.0224(8) 0.0211(9) 0.0178(8) -0.0004(7) 0.0014(6) 0.0008(8)
C3 0.0160(8) 0.0260(10) 0.0197(8) 0.0012(7) 0.0001(6) 0.0010(7)
C4 0.0185(8) 0.0167(8) 0.0187(8) 0.0012(7) 0.0019(6) 0.0005(7)
C5 0.0161(8) 0.0211(9) 0.0163(8) -0.0014(7) 0.0001(6) -0.0011(7)
C6 0.0207(8) 0.0249(9) 0.0196(8) -0.0033(8) 0.0013(7) -0.0031(7)
C7 0.0194(8) 0.0228(9) 0.0234(9) -0.0029(7) 0.0012(7) -0.0054(7)
C8 0.0183(8) 0.0232(9) 0.0190(8) 0.0033(7) 0.0026(6) -0.0011(7)
C10 0.0221(8) 0.0314(10) 0.0180(8) 0.0015(8) 0.0053(7) -0.0004(8)
C11 0.0240(9) 0.0279(10) 0.0165(8) 0.0036(7) -0.0002(7) 0.0023(7)
C12 0.0178(8) 0.0309(10) 0.0199(8) 0.0000(8) 0.0005(7) -0.0023(7)
C13 0.0188(8) 0.0184(9) 0.0191(8) 0.0024(7) 0.0011(6) 0.0007(7)
C14 0.0176(8) 0.0186(8) 0.0174(8) 0.0004(7) 0.0009(6) -0.0005(7)
C15 0.0189(8) 0.0237(10) 0.0163(8) -0.0002(7) 0.0007(6) -0.0016(7)
C16 0.0163(8) 0.0213(9) 0.0193(8) 0.0007(7) -0.0006(6) -0.0014(7)
C17 0.0195(8) 0.0149(8) 0.0177(8) 0.0014(7) 0.0012(6) 0.0007(7)
C18 0.0163(8) 0.0168(9) 0.0211(8) 0.0012(7) -0.0004(6) 0.0007(7)
C19 0.0200(8) 0.0158(9) 0.0200(8) 0.0024(7) 0.0043(6) 0.0020(7)
C20 0.0230(8) 0.0168(8) 0.0199(8) 0.0021(7) 0.0035(7) 0.0009(7)
C21 0.0222(8) 0.0225(9) 0.0239(9) 0.0023(8) 0.0044(7) 0.0010(7)
C22 0.0251(9) 0.0325(11) 0.0272(9) 0.0024(9) 0.0093(7) 0.0012(8)
C23 0.0319(9) 0.0337(11) 0.0217(8) 0.0008(8) 0.0095(7) 0.0029(9)
C24 0.0292(9) 0.0292(10) 0.0195(8) 0.0014(8) 0.0029(6) 0.0009(8)
C25 0.0226(8) 0.0213(9) 0.0204(8) 0.0033(7) 0.0043(6) 0.0021(7)
C26 0.0198(8) 0.0216(9) 0.0214(8) 0.0012(7) 0.0029(6) 0.0005(7)
C27 0.0211(9) 0.0360(11) 0.0166(8) -0.0022(8) 0.0036(7) 0.0034(8)
C28 0.0406(11) 0.0373(12) 0.0237(9) -0.0054(9) -0.0034(8) 0.0118(10)
C29 0.0214(9) 0.0590(15) 0.0221(9) -0.0007(9) 0.0040(7) 0.0012(10)
O1' 0.0183(6) 0.0308(7) 0.0187(6) 0.0000(5) 0.0038(4) 0.0035(5)
O2' 0.0254(6) 0.0296(7) 0.0237(6) 0.0036(6) 0.0045(5) -0.0062(6)
O3' 0.0300(7) 0.0589(10) 0.0161(6) -0.0008(6) 0.0027(5) -0.0051(7)
N1' 0.0184(7) 0.0300(9) 0.0161(7) 0.0006(6) -0.0004(5) -0.0003(6)
C2' 0.0202(8) 0.0193(9) 0.0172(8) -0.0023(7) 0.0012(6) -0.0007(7)
C3' 0.0161(8) 0.0227(9) 0.0198(8) -0.0007(7) -0.0006(6) 0.0015(7)
C4' 0.0191(8) 0.0160(8) 0.0185(8) -0.0014(7) 0.0022(6) 0.0001(7)
C5' 0.0166(8) 0.0191(9) 0.0166(8) -0.0016(7) -0.0004(6) 0.0001(7)
C6' 0.0195(8) 0.0248(9) 0.0179(8) -0.0023(7) 0.0004(6) -0.0012(7)
C7' 0.0185(8) 0.0222(9) 0.0237(9) -0.0022(7) 0.0012(6) -0.0035(7)
C8' 0.0191(8) 0.0224(9) 0.0196(8) 0.0032(7) 0.0034(6) -0.0010(7)
C10' 0.0235(9) 0.0405(11) 0.0194(8) 0.0008(8) 0.0065(7) -0.0057(9)
C11' 0.0242(9) 0.0332(11) 0.0187(8) 0.0030(8) 0.0012(7) 0.0008(8)
C12' 0.0187(8) 0.0282(10) 0.0191(8) 0.0021(8) -0.0002(6) -0.0013(8)
C13' 0.0184(8) 0.0178(8) 0.0207(8) 0.0035(7) 0.0016(6) 0.0020(7)
C14' 0.0177(8) 0.0186(8) 0.0165(8) 0.0004(7) 0.0006(6) 0.0007(7)
C15' 0.0188(8) 0.0234(9) 0.0169(8) -0.0005(7) 0.0008(6) -0.0018(7)
C16' 0.0167(8) 0.0197(9) 0.0180(8) 0.0001(7) -0.0019(6) -0.0016(7)
C17' 0.0200(8) 0.0146(8) 0.0175(8) -0.0004(7) 0.0019(6) 0.0001(7)
C18' 0.0170(8) 0.0171(9) 0.0206(8) -0.0009(7) 0.0002(6) 0.0013(7)
C19' 0.0196(8) 0.0156(9) 0.0181(8) -0.0011(7) 0.0030(6) 0.0003(7)
C20' 0.0217(8) 0.0163(8) 0.0184(8) -0.0027(7) 0.0030(6) -0.0007(7)
C21' 0.0211(8) 0.0247(10) 0.0218(8) -0.0040(8) 0.0019(7) -0.0004(7)
C22' 0.0228(9) 0.0317(11) 0.0242(9) -0.0049(8) 0.0077(7) -0.0033(8)
C23' 0.0307(9) 0.0292(10) 0.0196(8) -0.0029(8) 0.0073(7) -0.0051(8)
C24' 0.0267(8) 0.0251(9) 0.0189(8) -0.0006(7) 0.0006(6) -0.0026(8)
C25' 0.0215(8) 0.0198(9) 0.0195(8) -0.0033(7) 0.0027(6) -0.0008(7)
C26' 0.0208(8) 0.0210(9) 0.0212(8) 0.0009(7) 0.0037(6) 0.0015(7)
C27' 0.0210(9) 0.0436(12) 0.0184(8) -0.0039(8) 0.0047(7) 0.0033(8)
C28' 0.0383(11) 0.0467(14) 0.0293(10) -0.0121(10) -0.0004(8) 0.0143(10)
C29' 0.0203(9) 0.0778(18) 0.0246(9) -0.0023(11) 0.0058(7) -0.0026(11)

loop_
_atom_type_symbol
_atom_type_description
_atom_type_scat_dispersion_real
_atom_type_scat_dispersion_imag
_atom_type_scat_source
C C 0.0181 0.0091 'International Tables Vol C Tables 4.2.6.8 and 6.1.1.4'
H H 0.0000 0.0000 'International Tables Vol C Tables 4.2.6.8 and 6.1.1.4'
N N 0.0311 0.0180 'International Tables Vol C Tables 4.2.6.8 and 6.1.1.4'
O O 0.0492 0.0322 'International Tables Vol C Tables 4.2.6.8 and 6.1.1.4'

loop_
_geom_angle_atom_site_label_1
_geom_angle_atom_site_label_2
_geom_angle_atom_site_label_3
_geom_angle
C8 O1 C27 107.61(13)
C8 O2 C10 101.43(13)
C2 N1 C25 108.64(14)
C2 N1 H1 126.8(15)
C25 N1 H1 123.5(14)
N1 C2 C3 129.36(16)
N1 C2 C19 109.36(15)
C3 C2 C19 121.20(15)
C2 C3 C4 119.50(15)
C2 C3 H3 120.3
C4 C3 H3 120.3
C3 C4 C17 119.83(15)
C3 C4 C5 118.36(15)
C17 C4 C5 121.78(15)
C4 C5 C26 107.12(14)
C4 C5 C14 110.01(13)
C26 C5 C14 110.32(14)
C4 C5 C6 110.77(14)
C26 C5 C6 110.20(13)
C14 C5 C6 108.41(14)
C7 C6 C5 115.31(14)
C7 C6 H6A 108.4
C5 C6 H6A 108.4
C7 C6 H6B 108.4
C5 C6 H6B 108.4
H6A C6 H6B 107.5
C8 C7 C6 112.70(15)
C8 C7 H7A 109.1
C6 C7 H7A 109.1
C8 C7 H7B 109.1
C6 C7 H7B 109.1
H7A C7 H7B 107.8
O2 C8 O1 104.54(13)
O2 C8 C7 111.56(15)
O1 C8 C7 110.41(14)
O2 C8 C13 108.65(13)
O1 C8 C13 110.67(15)
C7 C8 C13 110.84(14)
O2 C10 C11 109.80(14)
O2 C10 C27 101.57(13)
C11 C10 C27 111.36(16)
O2 C10 H10 111.2
C11 C10 H10 111.2
C27 C10 H10 111.2
O3 C11 C12 123.47(17)
O3 C11 C10 121.63(16)
C12 C11 C10 114.87(15)
C13 C12 C11 119.37(16)
C13 C12 H12 120.3
C11 C12 H12 120.3
C12 C13 C14 125.51(15)
C12 C13 C8 117.82(15)
C14 C13 C8 116.52(14)
C13 C14 C15 113.79(14)
C13 C14 C5 110.29(13)
C15 C14 C5 113.45(14)
C13 C14 H14 106.2
C15 C14 H14 106.2
C5 C14 H14 106.2
C14 C15 C16 110.91(14)
C14 C15 H15A 109.5
C16 C15 H15A 109.5
C14 C15 H15B 109.5
C16 C15 H15B 109.5
H15A C15 H15B 108.0
C17 C16 C15 114.74(14)
C17 C16 H16A 108.6
C15 C16 H16A 108.6
C17 C16 H16B 108.6
C15 C16 H16B 108.6
H16A C16 H16B 107.6
C18 C17 C4 119.55(15)
C18 C17 C16 117.81(15)
C4 C17 C16 122.58(15)
C19 C18 C17 121.25(15)
C19 C18 H18 119.4
C17 C18 H18 119.4
C18 C19 C2 118.61(15)
C18 C19 C20 134.78(16)
C2 C19 C20 106.42(15)
C21 C20 C25 119.28(16)
C21 C20 C19 134.31(16)
C25 C20 C19 106.35(14)
C22 C21 C20 119.11(17)
C22 C21 H21 120.4
C20 C21 H21 120.4
C21 C22 C23 120.59(17)
C21 C22 H22 119.7
C23 C22 H22 119.7
C24 C23 C22 121.47(17)
C24 C23 H23 119.3
C22 C23 H23 119.3
C23 C24 C25 117.87(18)
C23 C24 H24 121.1
C25 C24 H24 121.1
N1 C25 C24 129.17(17)
N1 C25 C20 109.18(15)
C24 C25 C20 121.55(16)
C5 C26 H26A 109.5
C5 C26 H26B 109.5
H26A C26 H26B 109.5
C5 C26 H26C 109.5
H26A C26 H26C 109.5
H26B C26 H26C 109.5
O1 C27 C28 109.32(16)
O1 C27 C29 107.95(14)
C28 C27 C29 112.12(18)
O1 C27 C10 101.52(13)
C28 C27 C10 115.46(16)
C29 C27 C10 109.73(17)
C27 C28 H28A 109.5
C27 C28 H28B 109.5
H28A C28 H28B 109.5
C27 C28 H28C 109.5
H28A C28 H28C 109.5
H28B C28 H28C 109.5
C27 C29 H29A 109.5
C27 C29 H29B 109.5
H29A C29 H29B 109.5
C27 C29 H29C 109.5
H29A C29 H29C 109.5
H29B C29 H29C 109.5
C8' O1' C27' 107.84(13)
C8' O2' C10' 101.21(14)
C25' N1' C2' 108.75(14)
C25' N1' H1' 124.8(14)
C2' N1' H1' 125.4(14)
C3' C2' N1' 130.36(16)
C3' C2' C19' 120.77(15)
N1' C2' C19' 108.84(14)
C2' C3' C4' 119.64(15)
C2' C3' H3' 120.2
C4' C3' H3' 120.2
C3' C4' C17' 119.91(15)
C3' C4' C5' 117.82(15)
C17' C4' C5' 122.18(15)
C4' C5' C26' 107.81(14)
C4' C5' C14' 110.13(13)
C26' C5' C14' 110.19(14)
C4' C5' C6' 110.19(13)
C26' C5' C6' 110.67(14)
C14' C5' C6' 107.87(14)
C7' C6' C5' 115.17(13)
C7' C6' H6C 108.5
C5' C6' H6C 108.5
C7' C6' H6D 108.5
C5' C6' H6D 108.5
H6C C6' H6D 107.5
C8' C7' C6' 111.70(15)
C8' C7' H7C 109.3
C6' C7' H7C 109.3
C8' C7' H7D 109.3
C6' C7' H7D 109.3
H7C C7' H7D 107.9
O2' C8' O1' 104.21(13)
O2' C8' C7' 112.41(15)
O1' C8' C7' 109.62(14)
O2' C8' C13' 108.80(13)
O1' C8' C13' 110.77(14)
C7' C8' C13' 110.85(14)
O2' C10' C11' 109.51(15)
O2' C10' C27' 102.06(14)
C11' C10' C27' 111.23(17)
O2' C10' H10' 111.2
C11' C10' H10' 111.2
C27' C10' H10' 111.2
O3' C11' C12' 123.68(17)
O3' C11' C10' 121.54(16)
C12' C11' C10' 114.77(15)
C13' C12' C11' 119.03(16)
C13' C12' H12' 120.5
C11' C12' H12' 120.5
C12' C13' C14' 125.93(16)
C12' C13' C8' 118.40(15)
C14' C13' C8' 115.54(14)
C13' C14' C15' 115.10(14)
C13' C14' C5' 109.85(13)
C15' C14' C5' 113.03(14)
C13' C14' H14' 106.0
C15' C14' H14' 106.0
C5' C14' H14' 106.0
C14' C15' C16' 110.04(14)
C14' C15' H15C 109.7
C16' C15' H15C 109.7
C14' C15' H15D 109.7
C16' C15' H15D 109.7
H15C C15' H15D 108.2
C17' C16' C15' 113.92(14)
C17' C16' H16C 108.8
C15' C16' H16C 108.8
C17' C16' H16D 108.8
C15' C16' H16D 108.8
H16C C16' H16D 107.7
C18' C17' C4' 119.39(15)
C18' C17' C16' 118.14(15)
C4' C17' C16' 122.47(14)
C19' C18' C17' 121.11(15)
C19' C18' H18' 119.4
C17' C18' H18' 119.4
C18' C19' C2' 118.77(15)
C18' C19' C20' 134.43(16)
C2' C19' C20' 106.56(14)
C21' C20' C25' 119.71(16)
C21' C20' C19' 133.87(16)
C25' C20' C19' 106.41(15)
C22' C21' C20' 118.88(17)
C22' C21' H21' 120.6
C20' C21' H21' 120.6
C21' C22' C23' 120.48(16)
C21' C22' H22' 119.8
C23' C22' H22' 119.8
C24' C23' C22' 121.72(17)
C24' C23' H23' 119.1
C22' C23' H23' 119.1
C23' C24' C25' 117.67(18)
C23' C24' H24' 121.2
C25' C24' H24' 121.2
N1' C25' C24' 129.42(17)
N1' C25' C20' 109.27(15)
C24' C25' C20' 121.28(16)
C5' C26' H26D 109.5
C5' C26' H26E 109.5
H26D C26' H26E 109.5
C5' C26' H26F 109.5
H26D C26' H26F 109.5
H26E C26' H26F 109.5
O1' C27' C29' 108.21(15)
O1' C27' C28' 108.78(17)
C29' C27' C28' 111.62(18)
O1' C27' C10' 101.42(14)
C29' C27' C10' 110.49(18)
C28' C27' C10' 115.61(16)
C27' C28' H28D 109.5
C27' C28' H28E 109.5
H28D C28' H28E 109.5
C27' C28' H28F 109.5
H28D C28' H28F 109.5
H28E C28' H28F 109.5
C27' C29' H29D 109.5
C27' C29' H29E 109.5
H29D C29' H29E 109.5
C27' C29' H29F 109.5
H29D C29' H29F 109.5
H29E C29' H29F 109.5

loop_
_geom_bond_atom_site_label_1
_geom_bond_atom_site_label_2
_geom_bond_distance
O1 C8 1.436(2)
O1 C27 1.456(2)
O2 C8 1.418(2)
O2 C10 1.435(2)
O3 C11 1.229(2)
N1 C2 1.384(2)
N1 C25 1.386(2)
N1 H1 0.88(2)
C2 C3 1.391(2)
C2 C19 1.409(2)
C3 C4 1.398(2)
C3 H3 0.9500
C4 C17 1.414(2)
C4 C5 1.537(2)
C5 C26 1.545(2)
C5 C14 1.552(2)
C5 C6 1.563(2)
C6 C7 1.540(2)
C6 H6A 0.9900
C6 H6B 0.9900
C7 C8 1.503(2)
C7 H7A 0.9900
C7 H7B 0.9900
C8 C13 1.531(2)
C10 C11 1.518(3)
C10 C27 1.555(3)
C10 H10 1.0000
C11 C12 1.462(2)
C12 C13 1.338(2)
C12 H12 0.9500
C13 C14 1.508(2)
C14 C15 1.526(2)
C14 H14 1.0000
C15 C16 1.527(2)
C15 H15A 0.9900
C15 H15B 0.9900
C16 C17 1.512(2)
C16 H16A 0.9900
C16 H16B 0.9900
C17 C18 1.391(2)
C18 C19 1.390(2)
C18 H18 0.9500
C19 C20 1.453(2)
C20 C21 1.401(2)
C20 C25 1.412(2)
C21 C22 1.385(2)
C21 H21 0.9500
C22 C23 1.403(3)
C22 H22 0.9500
C23 C24 1.381(3)
C23 H23 0.9500
C24 C25 1.395(3)
C24 H24 0.9500
C26 H26A 0.9800
C26 H26B 0.9800
C26 H26C 0.9800
C27 C28 1.515(3)
C27 C29 1.520(3)
C28 H28A 0.9800
C28 H28B 0.9800
C28 H28C 0.9800
C29 H29A 0.9800
C29 H29B 0.9800
C29 H29C 0.9800
O1' C8' 1.434(2)
O1' C27' 1.454(2)
O2' C8' 1.419(2)
O2' C10' 1.439(2)
O3' C11' 1.225(2)
N1' C25' 1.385(2)
N1' C2' 1.389(2)
N1' H1' 0.87(2)
C2' C3' 1.387(2)
C2' C19' 1.414(2)
C3' C4' 1.400(2)
C3' H3' 0.9500
C4' C17' 1.413(2)
C4' C5' 1.534(2)
C5' C26' 1.545(2)
C5' C14' 1.551(2)
C5' C6' 1.564(2)
C6' C7' 1.542(2)
C6' H6C 0.9900
C6' H6D 0.9900
C7' C8' 1.503(2)
C7' H7C 0.9900
C7' H7D 0.9900
C8' C13' 1.537(2)
C10' C11' 1.518(3)
C10' C27' 1.560(3)
C10' H10' 1.0000
C11' C12' 1.464(2)
C12' C13' 1.337(2)
C12' H12' 0.9500
C13' C14' 1.508(2)
C14' C15' 1.524(2)
C14' H14' 1.0000
C15' C16' 1.528(2)
C15' H15C 0.9900
C15' H15D 0.9900
C16' C17' 1.514(2)
C16' H16C 0.9900
C16' H16D 0.9900
C17' C18' 1.391(2)
C18' C19' 1.391(2)
C18' H18' 0.9500
C19' C20' 1.452(2)
C20' C21' 1.398(2)
C20' C25' 1.409(2)
C21' C22' 1.387(2)
C21' H21' 0.9500
C22' C23' 1.397(3)
C22' H22' 0.9500
C23' C24' 1.384(3)
C23' H23' 0.9500
C24' C25' 1.395(3)
C24' H24' 0.9500
C26' H26D 0.9800
C26' H26E 0.9800
C26' H26F 0.9800
C27' C29' 1.518(3)
C27' C28' 1.523(3)
C28' H28D 0.9800
C28' H28E 0.9800
C28' H28F 0.9800
C29' H29D 0.9800
C29' H29E 0.9800
C29' H29F 0.9800

loop_
_geom_hbond_atom_site_label_D
_geom_hbond_atom_site_label_H
_geom_hbond_atom_site_label_A
_geom_hbond_distance_DH
_geom_hbond_distance_HA
_geom_hbond_distance_DA
_geom_hbond_angle_DHA
_geom_hbond_site_symmetry_A
N1' H1' O3 0.87(2) 2.23(2) 3.0900(19) 170(2) 1_554
N1 H1 O3' 0.88(2) 2.18(2) 3.057(2) 172(2) .
C28' H28D O3' 0.98 2.61 3.404(2) 138.4 2_556
